data_7015533
loop_
_publ_author_name
'Brotherton, Wendy S.'
'Guha, Pampa M.'
'Phan, Hoa'
'Clark, Ronald J.'
'Shatruk, Michael'
'Zhu, Lei'

_publ_section_title
;
 Tridentate complexes of
 2,6-bis(4-substituted-1,2,3-triazol-1-ylmethyl)pyridine and its
 organic azide precursors: an application of the copper(II)
 acetate-accelerated azide-alkyne cycloaddition.
;
_journal_issue 14
_journal_name_full 'Dalton transactions (Cambridge, England : 2003)'
_journal_page_first 3655
_journal_page_last 3665
_journal_paper_doi 10.1039/c0dt01702g
_journal_volume 40
_journal_year 2011
_chemical_formula_moiety 'C7 H7 Cl2 Cu N7'
_chemical_formula_sum 'C7 H7 Cl2 Cu N7'
_chemical_formula_weight 323.64
_chemical_name_systematic
;
?
;
_space_group_IT_number 2
_symmetry_cell_setting triclinic
_symmetry_space_group_name_Hall '-P 1'
_symmetry_space_group_name_H-M 'P -1'
_atom_sites_solution_hydrogens geom
_atom_sites_solution_primary direct
_atom_sites_solution_secondary difmap
_audit_creation_method SHELXL-97
_cell_angle_alpha 108.7560(10)
_cell_angle_beta 94.2700(10)
_cell_angle_gamma 107.2860(10)
_cell_formula_units_Z 2
_cell_length_a 7.1364(4)
_cell_length_b 9.0635(5)
_cell_length_c 10.3618(5)
_cell_measurement_reflns_used 5977
_cell_measurement_temperature 173(2)
_cell_measurement_theta_max 32.94
_cell_measurement_theta_min 2.52
_cell_volume 595.15(6)
_computing_cell_refinement 'Bruker SAINT'
_computing_data_collection 'Bruker APEX2'
_computing_data_reduction 'Bruker SAINT'
_computing_molecular_graphics 'Bruker SHELXTL'
_computing_publication_material 'Bruker SHELXTL'
_computing_structure_refinement 'SHELXL-97 (Sheldrick, 2008)'
_computing_structure_solution 'SHELXS-97 (Sheldrick, 2008)'
_diffrn_ambient_temperature 173(2)
_diffrn_measured_fraction_theta_full 0.731
_diffrn_measured_fraction_theta_max 0.731
_diffrn_measurement_device_type 'Bruker APEX-II CCD'
_diffrn_measurement_method '\f and \w scans'
_diffrn_radiation_monochromator graphite
_diffrn_radiation_source 'fine-focus sealed tube'
_diffrn_radiation_type MoK\a
_diffrn_radiation_wavelength 0.71073
_diffrn_reflns_av_R_equivalents 0.0187
_diffrn_reflns_av_sigmaI/netI 0.0232
_diffrn_reflns_limit_h_max 10
_diffrn_reflns_limit_h_min -9
_diffrn_reflns_limit_k_max 11
_diffrn_reflns_limit_k_min -11
_diffrn_reflns_limit_l_max 13
_diffrn_reflns_limit_l_min -15
_diffrn_reflns_number 8719
_diffrn_reflns_theta_full 33.14
_diffrn_reflns_theta_max 33.14
_diffrn_reflns_theta_min 2.11
_exptl_absorpt_coefficient_mu 2.271
_exptl_absorpt_correction_T_max 0.8217
_exptl_absorpt_correction_T_min 0.6349
_exptl_absorpt_correction_type empirical
_exptl_absorpt_process_details SADABS
_exptl_crystal_colour green
_exptl_crystal_density_diffrn 1.806
_exptl_crystal_density_method 'not measured'
_exptl_crystal_description flat
_exptl_crystal_F_000 322
_exptl_crystal_size_max 0.22
_exptl_crystal_size_mid 0.21
_exptl_crystal_size_min 0.09
_refine_diff_density_max 0.418
_refine_diff_density_min -0.249
_refine_diff_density_rms 0.063
_refine_ls_extinction_method none
_refine_ls_goodness_of_fit_ref 0.996
_refine_ls_hydrogen_treatment constr
_refine_ls_matrix_type full
_refine_ls_number_parameters 154
_refine_ls_number_reflns 3312
_refine_ls_number_restraints 0
_refine_ls_restrained_S_all 0.996
_refine_ls_R_factor_all 0.0298
_refine_ls_R_factor_gt 0.0247
_refine_ls_shift/su_max 0.001
_refine_ls_shift/su_mean 0.000
_refine_ls_structure_factor_coef Fsqd
_refine_ls_weighting_details 'calc w=1/[\s^2^(Fo^2^)+(0.0264P)^2^+0.3109P] where P=(Fo^2^+2Fc^2^)/3'
_refine_ls_weighting_scheme calc
_refine_ls_wR_factor_gt 0.0573
_refine_ls_wR_factor_ref 0.0593
_reflns_number_gt 2909
_reflns_number_total 3312
_reflns_threshold_expression >2sigma(I)
_cod_data_source_file c0dt01702g.txt
_cod_data_source_block zhu41
_cod_depositor_comments
;
The following automatic conversions were performed:
'_symmetry_cell_setting' value 'Triclinic' changed to 'triclinic'
according to '/home/saulius/struct/CIF-dictionaries/cif_core.dic'
dictionary named 'cif_core.dic' version 2.4.1 from 2010-06-29.

Automatic conversion script
Id: cif_fix_enum 1555 2011-01-17 13:19:09Z saulius 
;
_cod_original_cell_volume 595.15(5)
_cod_original_sg_symbol_Hall -P1
_cod_original_sg_symbol_H-M P-1
_cod_database_code 7015533

loop_
_symmetry_equiv_pos_as_xyz
'x, y, z'
'-x, -y, -z'

loop_
_atom_site_label
_atom_site_type_symbol
_atom_site_fract_x
_atom_site_fract_y
_atom_site_fract_z
_atom_site_U_iso_or_equiv
_atom_site_adp_type
_atom_site_occupancy
_atom_site_symmetry_multiplicity
_atom_site_calc_flag
_atom_site_refinement_flags
_atom_site_disorder_assembly
_atom_site_disorder_group
Cu1 Cu 0.69485(3) 0.70098(2) 0.76787(2) 0.02191(6) Uani 1 1 d . . .
Cl1 Cl 0.63224(6) 0.78401(5) 0.99709(4) 0.02595(9) Uani 1 1 d . . .
Cl2 Cl 0.55426(7) 0.83200(6) 0.66570(5) 0.03144(10) Uani 1 1 d . . .
C1 C 0.7319(2) 0.3889(2) 0.75957(16) 0.0223(3) Uani 1 1 d . . .
C2 C 0.8245(3) 0.2831(2) 0.78059(18) 0.0280(4) Uani 1 1 d . . .
H2 H 0.7512 0.1688 0.7571 0.034 Uiso 1 1 calc R . .
C3 C 1.0276(3) 0.3468(2) 0.83690(19) 0.0294(4) Uani 1 1 d . . .
H3 H 1.0941 0.2765 0.8540 0.035 Uiso 1 1 calc R . .
C4 C 1.1326(2) 0.5129(2) 0.86796(18) 0.0267(4) Uani 1 1 d . . .
H4 H 1.2714 0.5578 0.9061 0.032 Uiso 1 1 calc R . .
C5 C 1.0317(2) 0.6124(2) 0.84246(17) 0.0227(3) Uani 1 1 d . . .
C6 C 0.5124(2) 0.3317(2) 0.70269(19) 0.0259(3) Uani 1 1 d . . .
H6A H 0.4738 0.2297 0.6189 0.031 Uiso 1 1 calc R . .
H6B H 0.4337 0.3075 0.7727 0.031 Uiso 1 1 calc R . .
C7 C 1.1318(2) 0.7945(2) 0.8715(2) 0.0289(4) Uani 1 1 d . . .
H7A H 1.1588 0.8580 0.9725 0.035 Uiso 1 1 calc R . .
H7B H 1.2603 0.8137 0.8384 0.035 Uiso 1 1 calc R . .
N1 N 0.83405(19) 0.55095(17) 0.79115(14) 0.0206(3) Uani 1 1 d . . .
N2 N 0.9951(2) 0.84853(19) 0.79761(16) 0.0282(3) Uani 1 1 d . . .
N3 N 1.0664(2) 0.91944(19) 0.71858(16) 0.0295(3) Uani 1 1 d . . .
N4 N 1.1138(3) 0.9854(2) 0.6456(2) 0.0462(5) Uani 1 1 d . . .
N5 N 0.4751(2) 0.46695(18) 0.66765(16) 0.0261(3) Uani 1 1 d . . .
N6 N 0.3092(2) 0.43165(19) 0.59428(15) 0.0271(3) Uani 1 1 d . . .
N7 N 0.1658(2) 0.4140(2) 0.52922(18) 0.0389(4) Uani 1 1 d . . .

loop_
_atom_site_aniso_label
_atom_site_aniso_U_11
_atom_site_aniso_U_22
_atom_site_aniso_U_33
_atom_site_aniso_U_23
_atom_site_aniso_U_13
_atom_site_aniso_U_12
Cu1 0.02046(9) 0.02071(11) 0.02424(11) 0.00895(8) 0.00389(8) 0.00571(8)
Cl1 0.02513(18) 0.0274(2) 0.02278(19) 0.00676(16) 0.00432(15) 0.00795(16)
Cl2 0.0364(2) 0.0303(2) 0.0327(2) 0.01490(19) 0.00507(18) 0.01504(19)
C1 0.0235(7) 0.0217(8) 0.0198(8) 0.0068(6) 0.0055(6) 0.0055(7)
C2 0.0332(9) 0.0212(8) 0.0282(9) 0.0074(7) 0.0072(7) 0.0087(7)
C3 0.0328(8) 0.0333(10) 0.0287(9) 0.0118(8) 0.0100(7) 0.0190(8)
C4 0.0212(7) 0.0343(10) 0.0259(8) 0.0104(7) 0.0074(6) 0.0109(7)
C5 0.0190(6) 0.0259(9) 0.0214(8) 0.0085(7) 0.0056(6) 0.0048(6)
C6 0.0232(7) 0.0233(9) 0.0283(9) 0.0114(7) 0.0018(6) 0.0025(7)
C7 0.0213(7) 0.0287(9) 0.0342(10) 0.0145(8) 0.0002(7) 0.0027(7)
N1 0.0190(6) 0.0203(7) 0.0210(7) 0.0070(5) 0.0045(5) 0.0048(5)
N2 0.0208(6) 0.0264(8) 0.0362(8) 0.0161(7) 0.0040(6) 0.0015(6)
N3 0.0256(7) 0.0245(8) 0.0322(8) 0.0097(6) 0.0015(6) 0.0012(6)
N4 0.0432(10) 0.0474(11) 0.0457(11) 0.0277(9) 0.0056(8) 0.0007(9)
N5 0.0201(6) 0.0243(7) 0.0301(8) 0.0093(6) 0.0000(5) 0.0038(6)
N6 0.0245(7) 0.0288(8) 0.0261(7) 0.0090(6) 0.0066(6) 0.0072(6)
N7 0.0290(8) 0.0483(11) 0.0343(9) 0.0107(8) -0.0008(7) 0.0123(8)

loop_
_atom_type_symbol
_atom_type_description
_atom_type_scat_dispersion_real
_atom_type_scat_dispersion_imag
_atom_type_scat_source
C C 0.0033 0.0016 'International Tables Vol C Tables 4.2.6.8 and 6.1.1.4'
H H 0.0000 0.0000 'International Tables Vol C Tables 4.2.6.8 and 6.1.1.4'
N N 0.0061 0.0033 'International Tables Vol C Tables 4.2.6.8 and 6.1.1.4'
Cl Cl 0.1484 0.1585 'International Tables Vol C Tables 4.2.6.8 and 6.1.1.4'
Cu Cu 0.3201 1.2651 'International Tables Vol C Tables 4.2.6.8 and 6.1.1.4'

loop_
_geom_angle_atom_site_label_1
_geom_angle_atom_site_label_2
_geom_angle_atom_site_label_3
_geom_angle
_geom_angle_site_symmetry_1
_geom_angle_site_symmetry_3
_geom_angle_publ_flag
N1 Cu1 N5 77.64(6) . . ?
N1 Cu1 N2 78.48(6) . . ?
N5 Cu1 N2 146.78(6) . . ?
N1 Cu1 Cl2 159.62(4) . . ?
N5 Cu1 Cl2 95.59(4) . . ?
N2 Cu1 Cl2 98.86(4) . . ?
N1 Cu1 Cl1 95.96(4) . . ?
N5 Cu1 Cl1 103.72(4) . . ?
N2 Cu1 Cl1 101.42(5) . . ?
Cl2 Cu1 Cl1 104.345(18) . . ?
N1 C1 C2 121.40(15) . . ?
N1 C1 C6 116.38(15) . . ?
C2 C1 C6 122.22(15) . . ?
C1 C2 C3 118.65(16) . . ?
C1 C2 H2 120.7 . . ?
C3 C2 H2 120.7 . . ?
C4 C3 C2 119.81(17) . . ?
C4 C3 H3 120.1 . . ?
C2 C3 H3 120.1 . . ?
C5 C4 C3 118.80(16) . . ?
C5 C4 H4 120.6 . . ?
C3 C4 H4 120.6 . . ?
N1 C5 C4 121.15(15) . . ?
N1 C5 C7 115.70(15) . . ?
C4 C5 C7 123.14(15) . . ?
N5 C6 C1 106.87(13) . . ?
N5 C6 H6A 110.3 . . ?
C1 C6 H6A 110.3 . . ?
N5 C6 H6B 110.3 . . ?
C1 C6 H6B 110.3 . . ?
H6A C6 H6B 108.6 . . ?
N2 C7 C5 107.67(13) . . ?
N2 C7 H7A 110.2 . . ?
C5 C7 H7A 110.2 . . ?
N2 C7 H7B 110.2 . . ?
C5 C7 H7B 110.2 . . ?
H7A C7 H7B 108.5 . . ?
C5 N1 C1 120.15(14) . . ?
C5 N1 Cu1 119.44(11) . . ?
C1 N1 Cu1 120.38(11) . . ?
N3 N2 C7 116.26(14) . . ?
N3 N2 Cu1 124.85(12) . . ?
C7 N2 Cu1 112.10(10) . . ?
N4 N3 N2 173.5(2) . . ?
N6 N5 C6 116.40(14) . . ?
N6 N5 Cu1 128.20(12) . . ?
C6 N5 Cu1 114.95(10) . . ?
N7 N6 N5 173.94(19) . . ?

loop_
_geom_bond_atom_site_label_1
_geom_bond_atom_site_label_2
_geom_bond_distance
_geom_bond_site_symmetry_2
_geom_bond_publ_flag
Cu1 N1 1.9677(14) . ?
Cu1 N5 2.0978(15) . ?
Cu1 N2 2.0997(14) . ?
Cu1 Cl2 2.2127(5) . ?
Cu1 Cl1 2.3697(5) . ?
C1 N1 1.347(2) . ?
C1 C2 1.377(2) . ?
C1 C6 1.501(2) . ?
C2 C3 1.391(3) . ?
C2 H2 0.9500 . ?
C3 C4 1.383(3) . ?
C3 H3 0.9500 . ?
C4 C5 1.382(2) . ?
C4 H4 0.9500 . ?
C5 N1 1.347(2) . ?
C5 C7 1.507(2) . ?
C6 N5 1.474(2) . ?
C6 H6A 0.9900 . ?
C6 H6B 0.9900 . ?
C7 N2 1.480(2) . ?
C7 H7A 0.9900 . ?
C7 H7B 0.9900 . ?
N2 N3 1.244(2) . ?
N3 N4 1.119(2) . ?
N5 N6 1.252(2) . ?
N6 N7 1.121(2) . ?

loop_
_geom_torsion_atom_site_label_1
_geom_torsion_atom_site_label_2
_geom_torsion_atom_site_label_3
_geom_torsion_atom_site_label_4
_geom_torsion
_geom_torsion_site_symmetry_1
_geom_torsion_site_symmetry_2
_geom_torsion_site_symmetry_3
_geom_torsion_site_symmetry_4
_geom_torsion_publ_flag
N1 C1 C2 C3 0.6(2) . . . . ?
C6 C1 C2 C3 -178.44(16) . . . . ?
C1 C2 C3 C4 -1.2(3) . . . . ?
C2 C3 C4 C5 0.2(3) . . . . ?
C3 C4 C5 N1 1.4(2) . . . . ?
C3 C4 C5 C7 -179.60(16) . . . . ?
N1 C1 C6 N5 12.3(2) . . . . ?
C2 C1 C6 N5 -168.60(15) . . . . ?
N1 C5 C7 N2 -16.2(2) . . . . ?
C4 C5 C7 N2 164.81(15) . . . . ?
C4 C5 N1 C1 -2.1(2) . . . . ?
C7 C5 N1 C1 178.86(14) . . . . ?
C4 C5 N1 Cu1 176.17(12) . . . . ?
C7 C5 N1 Cu1 -2.87(19) . . . . ?
C2 C1 N1 C5 1.1(2) . . . . ?
C6 C1 N1 C5 -179.85(14) . . . . ?
C2 C1 N1 Cu1 -177.19(12) . . . . ?
C6 C1 N1 Cu1 1.90(19) . . . . ?
N5 Cu1 N1 C5 171.10(13) . . . . ?
N2 Cu1 N1 C5 14.36(12) . . . . ?
Cl2 Cu1 N1 C5 98.79(16) . . . . ?
Cl1 Cu1 N1 C5 -86.12(11) . . . . ?
N5 Cu1 N1 C1 -10.64(12) . . . . ?
N2 Cu1 N1 C1 -167.38(13) . . . . ?
Cl2 Cu1 N1 C1 -82.95(16) . . . . ?
Cl1 Cu1 N1 C1 92.14(12) . . . . ?
C5 C7 N2 N3 -126.07(16) . . . . ?
C5 C7 N2 Cu1 26.56(17) . . . . ?
N1 Cu1 N2 N3 127.05(16) . . . . ?
N5 Cu1 N2 N3 82.30(18) . . . . ?
Cl2 Cu1 N2 N3 -32.41(16) . . . . ?
Cl1 Cu1 N2 N3 -139.11(15) . . . . ?
N1 Cu1 N2 C7 -22.80(12) . . . . ?
N5 Cu1 N2 C7 -67.56(16) . . . . ?
Cl2 Cu1 N2 C7 177.74(11) . . . . ?
Cl1 Cu1 N2 C7 71.04(12) . . . . ?
C1 C6 N5 N6 166.64(14) . . . . ?
C1 C6 N5 Cu1 -20.42(17) . . . . ?
N1 Cu1 N5 N6 -170.52(15) . . . . ?
N2 Cu1 N5 N6 -125.59(15) . . . . ?
Cl2 Cu1 N5 N6 -10.00(15) . . . . ?
Cl1 Cu1 N5 N6 96.27(14) . . . . ?
N1 Cu1 N5 C6 17.53(11) . . . . ?
N2 Cu1 N5 C6 62.47(16) . . . . ?
Cl2 Cu1 N5 C6 178.06(11) . . . . ?
Cl1 Cu1 N5 C6 -75.68(12) . . . . ?
